data_7228928
loop_
_publ_author_name
'Du, Xuan-Xuan'
'Huang, Rong'
'Yang, Chang-Long'
'Lin, Jun'
'Yan, Sheng-Jiao'

_publ_section_title
;
 Synthesis and evaluation of the antitumor activity of highly
 functionalised pyridin-2-ones and pyrimidin-4-ones
;
_journal_issue 64
_journal_name_full 'RSC Adv.'
_journal_page_first 40067
_journal_paper_doi 10.1039/C7RA06466G
_journal_volume 7
_journal_year 2017
_chemical_formula_sum 'C25 H28 N4 O6 S2'
_chemical_formula_weight 544.63
_chemical_name_systematic
; 
 ? 
;
_space_group_IT_number 2
_symmetry_cell_setting triclinic
_symmetry_space_group_name_Hall '-P 1'
_symmetry_space_group_name_H-M 'P -1'
_atom_sites_solution_hydrogens geom
_atom_sites_solution_primary direct
_atom_sites_solution_secondary difmap
_audit_creation_method SHELXL-97
_audit_update_record
;
2017-05-12 deposited with the CCDC.
2017-08-09 downloaded from the CCDC.
;
_cell_angle_alpha 97.1560(10)
_cell_angle_beta 107.7330(10)
_cell_angle_gamma 112.9910(10)
_cell_formula_units_Z 2
_cell_length_a 10.2637(11)
_cell_length_b 12.3231(14)
_cell_length_c 12.7383(14)
_cell_measurement_reflns_used 2604
_cell_measurement_temperature 293(2)
_cell_measurement_theta_max 22.83
_cell_measurement_theta_min 2.18
_cell_volume 1357.1(3)
_computing_cell_refinement 'Bruker SMART'
_computing_data_collection 'Bruker SMART'
_computing_data_reduction 'Bruker SAINT'
_computing_molecular_graphics 'Bruker SHELXTL'
_computing_publication_material 'Bruker SHELXTL'
_computing_structure_refinement 'SHELXL-97 (Sheldrick, 1997)'
_computing_structure_solution 'SHELXS-97 (Sheldrick, 1990)'
_diffrn_ambient_temperature 293(2)
_diffrn_measured_fraction_theta_full 0.994
_diffrn_measured_fraction_theta_max 0.994
_diffrn_measurement_device_type 'CCD area detector'
_diffrn_measurement_method 'phi and omega scans'
_diffrn_radiation_monochromator graphite
_diffrn_radiation_source 'fine-focus sealed tube'
_diffrn_radiation_type MoK\a
_diffrn_radiation_wavelength 0.71073
_diffrn_reflns_av_R_equivalents 0.0309
_diffrn_reflns_av_sigmaI/netI 0.0461
_diffrn_reflns_limit_h_max 12
_diffrn_reflns_limit_h_min -12
_diffrn_reflns_limit_k_max 14
_diffrn_reflns_limit_k_min -14
_diffrn_reflns_limit_l_max 15
_diffrn_reflns_limit_l_min -15
_diffrn_reflns_number 10855
_diffrn_reflns_theta_full 25.15
_diffrn_reflns_theta_max 25.15
_diffrn_reflns_theta_min 1.75
_exptl_absorpt_coefficient_mu 0.242
_exptl_absorpt_correction_T_max 0.9623
_exptl_absorpt_correction_T_min 0.9309
_exptl_crystal_colour yellow
_exptl_crystal_density_diffrn 1.333
_exptl_crystal_density_method 'not measured'
_exptl_crystal_description block
_exptl_crystal_F_000 572
_exptl_crystal_size_max 0.30
_exptl_crystal_size_mid 0.24
_exptl_crystal_size_min 0.16
_refine_diff_density_max 0.345
_refine_diff_density_min -0.308
_refine_diff_density_rms 0.051
_refine_ls_extinction_method none
_refine_ls_goodness_of_fit_ref 1.052
_refine_ls_hydrogen_treatment mixed
_refine_ls_matrix_type full
_refine_ls_number_parameters 339
_refine_ls_number_reflns 4829
_refine_ls_number_restraints 0
_refine_ls_restrained_S_all 1.052
_refine_ls_R_factor_all 0.0834
_refine_ls_R_factor_gt 0.0516
_refine_ls_shift/su_max 0.001
_refine_ls_shift/su_mean 0.000
_refine_ls_structure_factor_coef Fsqd
_refine_ls_weighting_details 'calc w=1/[\s^2^(Fo^2^)+(0.0860P)^2^+0.3148P] where P=(Fo^2^+2Fc^2^)/3'
_refine_ls_weighting_scheme calc
_refine_ls_wR_factor_gt 0.1439
_refine_ls_wR_factor_ref 0.1688
_reflns_number_gt 3191
_reflns_number_total 4829
_reflns_threshold_expression >2sigma(I)
_cod_data_source_file c7ra06466g2.cif
_cod_data_source_block 1
_cod_depositor_comments
;
The following automatic conversions were performed:

'_symmetry_cell_setting' value 'Triclinic' changed to 'triclinic'
according to
/home/data/users/saulius/crontab/automatic-downloads/rss-feeds/RSC/lib/dictionaries/cif_core.dic
dictionary named 'cif_core.dic' version 2.4.2 from 2011-04-26.

Automatic conversion script
Id: cif_fix_values 4973 2017-02-22 13:04:09Z antanas 
;
_cod_original_sg_symbol_H-M P-1
_cod_database_code 7228928

loop_
_symmetry_equiv_pos_as_xyz
'x, y, z'
'-x, -y, -z'

loop_
_atom_site_label
_atom_site_type_symbol
_atom_site_fract_x
_atom_site_fract_y
_atom_site_fract_z
_atom_site_U_iso_or_equiv
_atom_site_adp_type
_atom_site_occupancy
_atom_site_symmetry_multiplicity
_atom_site_calc_flag
_atom_site_refinement_flags
N1 N 0.7810(2) 0.74041(19) 0.24417(19) 0.0422(5) Uani 1 1 d .
N2 N 0.9286(3) 1.0744(2) 0.2884(2) 0.0525(6) Uani 1 1 d .
N3 N 0.6439(3) 0.8492(2) 0.1876(2) 0.0464(6) Uani 1 1 d .
H3 H 0.5767 0.7842 0.1328 0.056 Uiso 1 1 calc R
N4 N 1.2624(3) 0.8141(3) 0.5200(3) 0.0810(9) Uani 1 1 d .
O1 O 0.5467(3) 0.3156(2) 0.04222(19) 0.0769(7) Uani 1 1 d .
O2 O 0.9011(2) 0.62711(19) 0.3115(2) 0.0660(6) Uani 1 1 d .
O3 O 0.8903(3) 1.0789(2) 0.1881(2) 0.0745(7) Uani 1 1 d .
O4 O 0.9797(3) 1.1628(2) 0.3698(2) 0.0729(7) Uani 1 1 d .
O5 O 0.1577(3) 0.4611(3) 0.3284(2) 0.0930(9) Uani 1 1 d .
O6 O -0.0428(2) 0.7568(2) 0.0811(2) 0.0647(6) Uani 1 1 d .
S1 S 1.21885(9) 1.09372(8) 0.45331(8) 0.0693(3) Uani 1 1 d .
S2 S 0.63140(12) 0.26205(8) 0.11568(8) 0.0750(3) Uani 1 1 d .
C1 C 0.6432(8) 0.3150(5) 0.2559(4) 0.148(3) Uani 1 1 d .
H1A H 0.6928 0.4031 0.2793 0.221 Uiso 1 1 calc R
H1B H 0.7015 0.2855 0.3082 0.221 Uiso 1 1 calc R
H1C H 0.5418 0.2851 0.2560 0.221 Uiso 1 1 calc R
C2 C 0.8255(5) 0.3494(4) 0.1395(5) 0.130(2) Uani 1 1 d .
H2A H 0.8410 0.3310 0.0701 0.195 Uiso 1 1 calc R
H2B H 0.8885 0.3298 0.1990 0.195 Uiso 1 1 calc R
H2C H 0.8528 0.4351 0.1624 0.195 Uiso 1 1 calc R
C3 C 1.0491(3) 0.9545(3) 0.3781(2) 0.0453(7) Uani 1 1 d .
C4 C 1.0440(3) 0.8422(3) 0.3821(2) 0.0483(7) Uani 1 1 d .
C5 C 0.9091(3) 0.7287(3) 0.3118(3) 0.0486(7) Uani 1 1 d .
C6 C 0.7781(3) 0.8509(2) 0.2454(2) 0.0423(6) Uani 1 1 d .
C7 C 0.9160(3) 0.9584(2) 0.3099(2) 0.0436(7) Uani 1 1 d .
C8 C 1.1665(4) 0.8274(3) 0.4582(3) 0.0587(8) Uani 1 1 d .
C9 C 0.6431(3) 0.6246(2) 0.1727(2) 0.0476(7) Uani 1 1 d .
H9A H 0.6738 0.5601 0.1635 0.057 Uiso 1 1 calc R
H9B H 0.6005 0.6340 0.0971 0.057 Uiso 1 1 calc R
C10 C 0.5199(3) 0.5851(2) 0.2199(3) 0.0471(7) Uani 1 1 d .
C11 C 0.3669(4) 0.5196(3) 0.1439(3) 0.0638(9) Uani 1 1 d .
H11 H 0.3434 0.5028 0.0653 0.077 Uiso 1 1 calc R
C12 C 0.2508(4) 0.4795(3) 0.1828(3) 0.0741(10) Uani 1 1 d .
H12 H 0.1497 0.4351 0.1306 0.089 Uiso 1 1 calc R
C13 C 0.2827(4) 0.5045(3) 0.2984(3) 0.0592(8) Uani 1 1 d .
C14 C 0.4331(4) 0.5705(3) 0.3764(3) 0.0616(9) Uani 1 1 d .
H14 H 0.4555 0.5882 0.4548 0.074 Uiso 1 1 calc R
C15 C 0.5513(3) 0.6103(3) 0.3353(3) 0.0547(8) Uani 1 1 d .
H15 H 0.6527 0.6545 0.3872 0.066 Uiso 1 1 calc R
C16 C 0.1776(5) 0.4886(4) 0.4439(3) 0.0897(12) Uani 1 1 d .
H16A H 0.2514 0.4649 0.4872 0.134 Uiso 1 1 calc R
H16B H 0.0814 0.4446 0.4506 0.134 Uiso 1 1 calc R
H16C H 0.2137 0.5752 0.4729 0.134 Uiso 1 1 calc R
C17 C 0.6011(3) 0.9472(3) 0.2089(3) 0.0551(8) Uani 1 1 d .
H17A H 0.6336 1.0042 0.1653 0.066 Uiso 1 1 calc R
H17B H 0.6532 0.9918 0.2897 0.066 Uiso 1 1 calc R
C18 C 0.4303(3) 0.8960(3) 0.1753(2) 0.0491(7) Uani 1 1 d .
C19 C 0.3476(4) 0.8035(3) 0.2148(3) 0.0538(8) Uani 1 1 d .
H19 H 0.3989 0.7705 0.2640 0.065 Uiso 1 1 calc R
C20 C 0.1915(4) 0.7591(3) 0.1830(3) 0.0567(8) Uani 1 1 d .
H20 H 0.1385 0.6961 0.2097 0.068 Uiso 1 1 calc R
C21 C 0.1128(3) 0.8086(3) 0.1108(3) 0.0503(7) Uani 1 1 d .
C22 C 0.1931(4) 0.9016(3) 0.0720(3) 0.0559(8) Uani 1 1 d .
H22 H 0.1422 0.9360 0.0243 0.067 Uiso 1 1 calc R
C23 C 0.3492(4) 0.9439(3) 0.1038(3) 0.0561(8) Uani 1 1 d .
H23 H 0.4018 1.0065 0.0765 0.067 Uiso 1 1 calc R
C24 C -0.1252(4) 0.8083(4) 0.0099(3) 0.0740(10) Uani 1 1 d .
H24A H -0.0914 0.8918 0.0497 0.111 Uiso 1 1 calc R
H24B H -0.2330 0.7618 -0.0084 0.111 Uiso 1 1 calc R
H24C H -0.1066 0.8058 -0.0596 0.111 Uiso 1 1 calc R
C25 C 1.3634(4) 1.0685(4) 0.4217(5) 0.1067(16) Uani 1 1 d .
H25A H 1.4002 1.0259 0.4721 0.160 Uiso 1 1 calc R
H25B H 1.4469 1.1459 0.4322 0.160 Uiso 1 1 calc R
H25C H 1.3214 1.0200 0.3436 0.160 Uiso 1 1 calc R

loop_
_atom_site_aniso_label
_atom_site_aniso_U_11
_atom_site_aniso_U_22
_atom_site_aniso_U_33
_atom_site_aniso_U_23
_atom_site_aniso_U_13
_atom_site_aniso_U_12
N1 0.0360(12) 0.0409(12) 0.0428(13) 0.0074(10) 0.0101(10) 0.0158(10)
N2 0.0480(15) 0.0476(15) 0.0577(17) 0.0138(13) 0.0222(13) 0.0166(12)
N3 0.0385(13) 0.0449(13) 0.0471(14) 0.0051(11) 0.0084(11) 0.0189(11)
N4 0.0566(19) 0.095(2) 0.081(2) 0.0296(18) 0.0103(17) 0.0353(18)
O1 0.0668(16) 0.0992(19) 0.0544(14) 0.0137(13) 0.0071(12) 0.0423(15)
O2 0.0551(13) 0.0514(13) 0.0830(17) 0.0191(12) 0.0114(12) 0.0274(11)
O3 0.0901(18) 0.0700(16) 0.0663(16) 0.0342(13) 0.0329(14) 0.0324(14)
O4 0.0795(17) 0.0471(13) 0.0800(17) 0.0047(13) 0.0283(14) 0.0230(12)
O5 0.0612(16) 0.116(2) 0.0751(18) 0.0138(16) 0.0321(14) 0.0143(15)
O6 0.0528(13) 0.0808(16) 0.0722(15) 0.0302(13) 0.0283(12) 0.0359(12)
S1 0.0437(5) 0.0609(5) 0.0724(6) -0.0051(4) 0.0150(4) 0.0068(4)
S2 0.0836(7) 0.0525(5) 0.0564(5) 0.0077(4) 0.0029(5) 0.0199(5)
C1 0.244(7) 0.098(4) 0.058(3) 0.027(3) 0.042(4) 0.047(4)
C2 0.064(3) 0.095(3) 0.174(5) -0.028(3) -0.003(3) 0.038(3)
C3 0.0376(15) 0.0509(17) 0.0371(15) 0.0063(13) 0.0128(12) 0.0133(13)
C4 0.0390(16) 0.0568(18) 0.0460(17) 0.0119(14) 0.0130(13) 0.0220(14)
C5 0.0413(16) 0.0538(18) 0.0511(18) 0.0132(14) 0.0176(14) 0.0226(14)
C6 0.0422(16) 0.0476(16) 0.0365(15) 0.0095(12) 0.0159(12) 0.0201(13)
C7 0.0453(16) 0.0410(15) 0.0408(15) 0.0086(12) 0.0170(13) 0.0164(13)
C8 0.0408(17) 0.068(2) 0.058(2) 0.0161(16) 0.0125(16) 0.0213(16)
C9 0.0449(17) 0.0401(15) 0.0455(16) 0.0011(13) 0.0077(13) 0.0180(13)
C10 0.0427(16) 0.0401(15) 0.0516(18) 0.0078(13) 0.0134(14) 0.0172(13)
C11 0.051(2) 0.067(2) 0.0512(19) 0.0026(16) 0.0124(16) 0.0159(17)
C12 0.046(2) 0.085(3) 0.061(2) 0.0031(19) 0.0135(17) 0.0110(18)
C13 0.0458(18) 0.0563(19) 0.059(2) 0.0070(16) 0.0189(16) 0.0113(15)
C14 0.068(2) 0.061(2) 0.0484(18) 0.0140(16) 0.0177(17) 0.0271(18)
C15 0.0466(18) 0.0502(17) 0.056(2) 0.0128(15) 0.0133(15) 0.0169(15)
C16 0.101(3) 0.110(3) 0.065(2) 0.030(2) 0.046(2) 0.042(3)
C17 0.0532(19) 0.0507(18) 0.062(2) 0.0132(15) 0.0186(15) 0.0274(15)
C18 0.0507(18) 0.0518(17) 0.0501(17) 0.0136(14) 0.0184(14) 0.0292(15)
C19 0.061(2) 0.0615(19) 0.0552(19) 0.0256(16) 0.0233(16) 0.0394(17)
C20 0.063(2) 0.0629(19) 0.063(2) 0.0280(17) 0.0347(17) 0.0361(17)
C21 0.0517(18) 0.0577(18) 0.0494(17) 0.0146(15) 0.0229(15) 0.0301(16)
C22 0.0544(19) 0.063(2) 0.059(2) 0.0247(16) 0.0212(16) 0.0334(17)
C23 0.058(2) 0.0569(18) 0.063(2) 0.0258(16) 0.0272(17) 0.0297(16)
C24 0.057(2) 0.095(3) 0.077(2) 0.029(2) 0.0223(19) 0.042(2)
C25 0.056(2) 0.089(3) 0.157(5) 0.015(3) 0.043(3) 0.019(2)

loop_
_atom_type_symbol
_atom_type_description
_atom_type_scat_dispersion_real
_atom_type_scat_dispersion_imag
_atom_type_scat_source
C C 0.0033 0.0016 'International Tables Vol C Tables 4.2.6.8 and 6.1.1.4'
H H 0.0000 0.0000 'International Tables Vol C Tables 4.2.6.8 and 6.1.1.4'
N N 0.0061 0.0033 'International Tables Vol C Tables 4.2.6.8 and 6.1.1.4'
O O 0.0106 0.0060 'International Tables Vol C Tables 4.2.6.8 and 6.1.1.4'
S S 0.1246 0.1234 'International Tables Vol C Tables 4.2.6.8 and 6.1.1.4'

loop_
_geom_angle_atom_site_label_1
_geom_angle_atom_site_label_2
_geom_angle_atom_site_label_3
_geom_angle
C6 N1 C5 123.5(2)
C6 N1 C9 120.3(2)
C5 N1 C9 116.1(2)
O4 N2 O3 123.2(3)
O4 N2 C7 118.7(3)
O3 N2 C7 118.0(3)
C6 N3 C17 126.1(2)
C6 N3 H3 117.0
C17 N3 H3 117.0
C13 O5 C16 120.1(3)
C21 O6 C24 117.2(2)
C3 S1 C25 104.50(17)
O1 S2 C2 105.8(2)
O1 S2 C1 106.0(2)
C2 S2 C1 97.9(3)
S2 C1 H1A 109.5
S2 C1 H1B 109.5
H1A C1 H1B 109.5
S2 C1 H1C 109.5
H1A C1 H1C 109.5
H1B C1 H1C 109.5
S2 C2 H2A 109.5
S2 C2 H2B 109.5
H2A C2 H2B 109.5
S2 C2 H2C 109.5
H2A C2 H2C 109.5
H2B C2 H2C 109.5
C4 C3 C7 118.6(3)
C4 C3 S1 122.2(2)
C7 C3 S1 119.1(2)
C3 C4 C8 123.3(3)
C3 C4 C5 121.8(3)
C8 C4 C5 114.8(3)
O2 C5 N1 120.2(3)
O2 C5 C4 123.7(3)
N1 C5 C4 116.0(2)
N3 C6 N1 117.8(2)
N3 C6 C7 124.6(2)
N1 C6 C7 117.6(2)
C3 C7 C6 122.1(2)
C3 C7 N2 118.4(2)
C6 C7 N2 118.5(2)
N4 C8 C4 178.5(4)
N1 C9 C10 114.6(2)
N1 C9 H9A 108.6
C10 C9 H9A 108.6
N1 C9 H9B 108.6
C10 C9 H9B 108.6
H9A C9 H9B 107.6
C15 C10 C11 118.3(3)
C15 C10 C9 122.7(3)
C11 C10 C9 119.1(3)
C12 C11 C10 121.2(3)
C12 C11 H11 119.4
C10 C11 H11 119.4
C11 C12 C13 120.4(3)
C11 C12 H12 119.8
C13 C12 H12 119.8
C12 C13 O5 115.8(3)
C12 C13 C14 120.0(3)
O5 C13 C14 124.2(3)
C13 C14 C15 119.0(3)
C13 C14 H14 120.5
C15 C14 H14 120.5
C10 C15 C14 121.1(3)
C10 C15 H15 119.4
C14 C15 H15 119.4
O5 C16 H16A 109.5
O5 C16 H16B 109.5
H16A C16 H16B 109.5
O5 C16 H16C 109.5
H16A C16 H16C 109.5
H16B C16 H16C 109.5
N3 C17 C18 110.9(2)
N3 C17 H17A 109.5
C18 C17 H17A 109.5
N3 C17 H17B 109.5
C18 C17 H17B 109.5
H17A C17 H17B 108.0
C19 C18 C23 117.0(3)
C19 C18 C17 123.1(3)
C23 C18 C17 119.9(3)
C20 C19 C18 121.7(3)
C20 C19 H19 119.2
C18 C19 H19 119.2
C19 C20 C21 120.1(3)
C19 C20 H20 119.9
C21 C20 H20 119.9
O6 C21 C22 124.7(3)
O6 C21 C20 116.2(3)
C22 C21 C20 119.1(3)
C21 C22 C23 119.9(3)
C21 C22 H22 120.1
C23 C22 H22 120.1
C22 C23 C18 122.2(3)
C22 C23 H23 118.9
C18 C23 H23 118.9
O6 C24 H24A 109.5
O6 C24 H24B 109.5
H24A C24 H24B 109.5
O6 C24 H24C 109.5
H24A C24 H24C 109.5
H24B C24 H24C 109.5
S1 C25 H25A 109.5
S1 C25 H25B 109.5
H25A C25 H25B 109.5
S1 C25 H25C 109.5
H25A C25 H25C 109.5
H25B C25 H25C 109.5

loop_
_geom_bond_atom_site_label_1
_geom_bond_atom_site_label_2
_geom_bond_distance
N1 C6 1.372(3)
N1 C5 1.408(3)
N1 C9 1.477(3)
N2 O4 1.216(3)
N2 O3 1.233(3)
N2 C7 1.452(4)
N3 C6 1.340(3)
N3 C17 1.459(3)
N3 H3 0.8600
N4 C8 1.141(4)
O1 S2 1.474(2)
O2 C5 1.222(3)
O5 C13 1.375(4)
O5 C16 1.400(4)
O6 C21 1.369(4)
O6 C24 1.427(4)
S1 C3 1.771(3)
S1 C25 1.776(4)
S2 C2 1.759(5)
S2 C1 1.774(5)
C1 H1A 0.9600
C1 H1B 0.9600
C1 H1C 0.9600
C2 H2A 0.9600
C2 H2B 0.9600
C2 H2C 0.9600
C3 C4 1.373(4)
C3 C7 1.400(4)
C4 C8 1.426(4)
C4 C5 1.447(4)
C6 C7 1.410(4)
C9 C10 1.501(4)
C9 H9A 0.9700
C9 H9B 0.9700
C10 C15 1.372(4)
C10 C11 1.394(4)
C11 C12 1.367(5)
C11 H11 0.9300
C12 C13 1.373(5)
C12 H12 0.9300
C13 C14 1.384(4)
C14 C15 1.405(4)
C14 H14 0.9300
C15 H15 0.9300
C16 H16A 0.9600
C16 H16B 0.9600
C16 H16C 0.9600
C17 C18 1.506(4)
C17 H17A 0.9700
C17 H17B 0.9700
C18 C19 1.385(4)
C18 C23 1.388(4)
C19 C20 1.377(4)
C19 H19 0.9300
C20 C21 1.393(4)
C20 H20 0.9300
C21 C22 1.375(4)
C22 C23 1.379(4)
C22 H22 0.9300
C23 H23 0.9300
C24 H24A 0.9600
C24 H24B 0.9600
C24 H24C 0.9600
C25 H25A 0.9600
C25 H25B 0.9600
C25 H25C 0.9600

loop_
_geom_torsion_atom_site_label_1
_geom_torsion_atom_site_label_2
_geom_torsion_atom_site_label_3
_geom_torsion_atom_site_label_4
_geom_torsion
C25 S1 C3 C4 47.1(3)
C25 S1 C3 C7 -131.3(3)
C7 C3 C4 C8 -172.7(3)
S1 C3 C4 C8 8.9(4)
C7 C3 C4 C5 4.5(4)
S1 C3 C4 C5 -173.9(2)
C6 N1 C5 O2 175.8(3)
C9 N1 C5 O2 -1.9(4)
C6 N1 C5 C4 -2.1(4)
C9 N1 C5 C4 -179.8(2)
C3 C4 C5 O2 178.7(3)
C8 C4 C5 O2 -3.9(4)
C3 C4 C5 N1 -3.5(4)
C8 C4 C5 N1 173.9(3)
C17 N3 C6 N1 156.7(3)
C17 N3 C6 C7 -21.5(4)
C5 N1 C6 N3 -172.3(2)
C9 N1 C6 N3 5.4(4)
C5 N1 C6 C7 6.1(4)
C9 N1 C6 C7 -176.2(2)
C4 C3 C7 C6 -0.2(4)
S1 C3 C7 C6 178.3(2)
C4 C3 C7 N2 -168.5(3)
S1 C3 C7 N2 9.9(4)
N3 C6 C7 C3 173.3(3)
N1 C6 C7 C3 -5.0(4)
N3 C6 C7 N2 -18.4(4)
N1 C6 C7 N2 163.3(2)
O4 N2 C7 C3 -57.7(4)
O3 N2 C7 C3 120.5(3)
O4 N2 C7 C6 133.5(3)
O3 N2 C7 C6 -48.3(4)
C3 C4 C8 N4 123(15)
C5 C4 C8 N4 -54(16)
C6 N1 C9 C10 -75.9(3)
C5 N1 C9 C10 101.9(3)
N1 C9 C10 C15 -31.4(4)
N1 C9 C10 C11 149.0(3)
C15 C10 C11 C12 -1.0(5)
C9 C10 C11 C12 178.7(3)
C10 C11 C12 C13 0.7(6)
C11 C12 C13 O5 179.4(3)
C11 C12 C13 C14 0.0(6)
C16 O5 C13 C12 -175.9(4)
C16 O5 C13 C14 3.5(6)
C12 C13 C14 C15 -0.5(5)
O5 C13 C14 C15 -179.8(3)
C11 C10 C15 C14 0.5(5)
C9 C10 C15 C14 -179.2(3)
C13 C14 C15 C10 0.2(5)
C6 N3 C17 C18 -151.2(3)
N3 C17 C18 C19 52.8(4)
N3 C17 C18 C23 -128.8(3)
C23 C18 C19 C20 1.2(5)
C17 C18 C19 C20 179.6(3)
C18 C19 C20 C21 -1.0(5)
C24 O6 C21 C22 -3.7(4)
C24 O6 C21 C20 178.3(3)
C19 C20 C21 O6 178.3(3)
C19 C20 C21 C22 0.1(5)
O6 C21 C22 C23 -177.4(3)
C20 C21 C22 C23 0.6(5)
C21 C22 C23 C18 -0.4(5)
C19 C18 C23 C22 -0.5(5)
C17 C18 C23 C22 -179.0(3)
